data_7209649
loop_
_publ_author_name
'Wang, Lei'
'Zhao, Lei'
'Hu, Yanjing'
'Wang, Wenqiang'
'Chen, Ruixin'
'Yang, Yu'

_publ_section_title
;
 A cooperation molecular recognition study: syntheses and analysis of
 supramolecular assemblies of tetrafluoroterephthalic acid with some aza
 compounds
;
_journal_issue 15
_journal_name_full CrystEngComm
_journal_page_first 2835
_journal_paper_doi 10.1039/c3ce26865a
_journal_volume 15
_journal_year 2013
_chemical_formula_moiety 'C18 H12 F4 N2 O6'
_chemical_formula_sum 'C18 H12 F4 N2 O6'
_chemical_formula_weight 428.30
_chemical_melting_point ?
_chemical_name_systematic
;
?
;
_space_group_IT_number 2
_symmetry_cell_setting triclinic
_symmetry_space_group_name_Hall '-P 1'
_symmetry_space_group_name_H-M 'P -1'
_atom_sites_solution_hydrogens geom
_atom_sites_solution_primary direct
_atom_sites_solution_secondary difmap
_audit_creation_method SHELXL-97
_cell_angle_alpha 105.83(3)
_cell_angle_beta 96.18(3)
_cell_angle_gamma 101.40(3)
_cell_formula_units_Z 1
_cell_length_a 5.2649(11)
_cell_length_b 8.6837(17)
_cell_length_c 10.192(2)
_cell_measurement_temperature 293(2)
_cell_volume 432.95(18)
_computing_cell_refinement 'Bruker SMART'
_computing_data_collection 'Bruker SMART'
_computing_data_reduction 'Bruker SAINT'
_computing_molecular_graphics SHELXP-97
_computing_publication_material SHELXTL
_computing_structure_refinement 'SHELXL-97 (Sheldrick, 1997)'
_computing_structure_solution 'SHELXS-97 (Sheldrick, 1990)'
_diffrn_ambient_temperature 293(2)
_diffrn_detector_area_resol_mean 12.00cm
_diffrn_measured_fraction_theta_full 0.984
_diffrn_measured_fraction_theta_max 0.984
_diffrn_measurement_device_type 'CCD area detector'
_diffrn_measurement_method 'phi and omega scans'
_diffrn_radiation_monochromator graphite
_diffrn_radiation_source 'fine-focus sealed tube'
_diffrn_radiation_type MoK\a
_diffrn_radiation_wavelength 0.71073
_diffrn_reflns_av_R_equivalents 0.0231
_diffrn_reflns_av_sigmaI/netI 0.0321
_diffrn_reflns_limit_h_max 6
_diffrn_reflns_limit_h_min -6
_diffrn_reflns_limit_k_max 11
_diffrn_reflns_limit_k_min -11
_diffrn_reflns_limit_l_max 13
_diffrn_reflns_limit_l_min -12
_diffrn_reflns_number 4235
_diffrn_reflns_theta_full 27.48
_diffrn_reflns_theta_max 27.48
_diffrn_reflns_theta_min 3.73
_diffrn_standards_decay_% none
_diffrn_standards_interval_count none
_diffrn_standards_interval_time none
_diffrn_standards_number none
_exptl_absorpt_coefficient_mu 0.151
_exptl_absorpt_correction_T_max 0.0001
_exptl_absorpt_correction_T_min 0.0001
_exptl_absorpt_correction_type empirical
_exptl_absorpt_process_details SADABS
_exptl_crystal_colour colourless
_exptl_crystal_density_diffrn 1.643
_exptl_crystal_density_method 'not measured'
_exptl_crystal_description block
_exptl_crystal_F_000 218
_exptl_crystal_size_max 0.25
_exptl_crystal_size_mid 0.20
_exptl_crystal_size_min 0.18
_refine_diff_density_max 0.634
_refine_diff_density_min -0.484
_refine_diff_density_rms 0.092
_refine_ls_extinction_method none
_refine_ls_goodness_of_fit_ref 1.088
_refine_ls_hydrogen_treatment mixed
_refine_ls_matrix_type full
_refine_ls_number_parameters 136
_refine_ls_number_reflns 1955
_refine_ls_number_restraints 0
_refine_ls_restrained_S_all 1.088
_refine_ls_R_factor_all 0.1018
_refine_ls_R_factor_gt 0.0597
_refine_ls_shift/su_max 0.000
_refine_ls_shift/su_mean 0.000
_refine_ls_structure_factor_coef Fsqd
_refine_ls_weighting_details 'calc w=1/[\s^2^(Fo^2^)+(0.1371P)^2^+0.3238P] where P=(Fo^2^+2Fc^2^)/3'
_refine_ls_weighting_scheme calc
_refine_ls_wR_factor_gt 0.1803
_refine_ls_wR_factor_ref 0.2420
_reflns_number_gt 1188
_reflns_number_total 1955
_reflns_threshold_expression >2sigma(I)
_cod_data_source_file c3ce26865a.txt
_cod_data_source_block w1
_cod_depositor_comments
;
The following automatic conversions were performed:

'_chemical_melting_point' value 'not measured' was changed to '?' -
the value is undefined or not given.

Automatic conversion script
Id: cif_fix_values 1891 2012-01-12 08:04:46Z andrius 
;
_cod_original_cell_volume 432.98(15)
_cod_original_sg_symbol_H-M P-1
_cod_database_code 7209649

loop_
_symmetry_equiv_pos_as_xyz
'x, y, z'
'-x, -y, -z'

loop_
_atom_site_label
_atom_site_type_symbol
_atom_site_fract_x
_atom_site_fract_y
_atom_site_fract_z
_atom_site_U_iso_or_equiv
_atom_site_adp_type
_atom_site_occupancy
_atom_site_symmetry_multiplicity
_atom_site_calc_flag
F1 F 0.3485(4) 0.2059(2) 0.0468(2) 0.0424(5) Uani 1 1 d
O1 O 0.5420(5) 0.1593(3) -0.2957(2) 0.0426(6) Uani 1 1 d
F2 F 0.7807(5) 0.5306(3) -0.2027(2) 0.0532(7) Uani 1 1 d
C9 C 0.9593(5) -0.0855(3) -0.2770(3) 0.0274(6) Uani 1 1 d
H9 H 0.8980 -0.0092 -0.2128 0.080 Uiso 1 1 calc
O2 O 0.7923(5) 0.1474(3) -0.1089(2) 0.0503(7) Uani 1 1 d
O3 O 0.8372(6) -0.2880(4) -0.6430(2) 0.0563(8) Uani 1 1 d
H3 H 0.7210 -0.2406 -0.6557 0.080 Uiso 1 1 calc
C7 C 0.5694(6) 0.3607(4) -0.0819(3) 0.0304(7) Uani 1 1 d
C4 C 1.1422(6) -0.3037(4) -0.4643(3) 0.0389(8) Uani 1 1 d
H4 H 1.2101 -0.3765 -0.5281 0.080 Uiso 1 1 calc
C8 C 0.6412(6) 0.2092(4) -0.1711(3) 0.0327(7) Uani 1 1 d
C2 C 0.8539(6) -0.1250(4) -0.4107(3) 0.0346(7) Uani 1 1 d
H2A H 0.7229 -0.0764 -0.4375 0.080 Uiso 1 1 calc
C6 C 0.6427(6) 0.5131(4) -0.1022(3) 0.0341(7) Uani 1 1 d
C5 C 0.4261(6) 0.3512(4) 0.0218(3) 0.0331(7) Uani 1 1 d
C3 C 0.9403(6) -0.2382(4) -0.5091(3) 0.0363(7) Uani 1 1 d
C1 C 1.1480(7) -0.1500(4) -0.2312(3) 0.0406(8) Uani 1 1 d
H1 H 1.2148 -0.1203 -0.1372 0.080 Uiso 1 1 calc
N2 N 1.2410(6) -0.2606(5) -0.3254(3) 0.0530(9) Uani 1 1 d
H92 H 1.3622 -0.3035 -0.2975 0.080 Uiso 1 1 calc

loop_
_atom_site_aniso_label
_atom_site_aniso_U_11
_atom_site_aniso_U_22
_atom_site_aniso_U_33
_atom_site_aniso_U_23
_atom_site_aniso_U_13
_atom_site_aniso_U_12
F1 0.0574(12) 0.0307(10) 0.0430(11) 0.0123(8) 0.0138(9) 0.0150(8)
O1 0.0543(13) 0.0453(15) 0.0263(11) -0.0005(10) 0.0028(10) 0.0258(11)
F2 0.0756(15) 0.0458(13) 0.0462(12) 0.0129(9) 0.0376(11) 0.0197(10)
C9 0.0363(14) 0.0221(13) 0.0242(13) 0.0023(10) 0.0101(11) 0.0118(11)
O2 0.0701(17) 0.0556(17) 0.0338(12) 0.0072(11) 0.0073(12) 0.0438(14)
O3 0.0656(16) 0.0699(19) 0.0314(12) -0.0008(12) -0.0016(12) 0.0399(15)
C7 0.0370(14) 0.0297(15) 0.0246(13) 0.0027(11) 0.0027(11) 0.0173(12)
C4 0.0428(17) 0.0385(18) 0.0370(16) 0.0051(13) 0.0109(14) 0.0202(14)
C8 0.0378(15) 0.0338(16) 0.0292(14) 0.0060(12) 0.0084(12) 0.0182(12)
C2 0.0375(15) 0.0325(16) 0.0348(15) 0.0064(13) 0.0071(12) 0.0152(12)
C6 0.0435(16) 0.0358(17) 0.0241(13) 0.0052(12) 0.0120(12) 0.0141(13)
C5 0.0441(16) 0.0297(16) 0.0277(14) 0.0075(12) 0.0052(12) 0.0156(12)
C3 0.0412(16) 0.0381(17) 0.0292(14) 0.0054(13) 0.0054(13) 0.0154(13)
C1 0.0480(18) 0.0433(19) 0.0323(15) 0.0103(14) 0.0067(14) 0.0166(15)
N2 0.0523(17) 0.063(2) 0.0484(18) 0.0159(16) 0.0071(15) 0.0254(16)

loop_
_atom_type_symbol
_atom_type_description
_atom_type_scat_dispersion_real
_atom_type_scat_dispersion_imag
_atom_type_scat_source
C C 0.0033 0.0016 'International Tables Vol C Tables 4.2.6.8 and 6.1.1.4'
H H 0.0000 0.0000 'International Tables Vol C Tables 4.2.6.8 and 6.1.1.4'
N N 0.0061 0.0033 'International Tables Vol C Tables 4.2.6.8 and 6.1.1.4'
O O 0.0106 0.0060 'International Tables Vol C Tables 4.2.6.8 and 6.1.1.4'
F F 0.0171 0.0103 'International Tables Vol C Tables 4.2.6.8 and 6.1.1.4'

loop_
_geom_angle_atom_site_label_1
_geom_angle_atom_site_label_2
_geom_angle_atom_site_label_3
_geom_angle
_geom_angle_site_symmetry_1
_geom_angle_site_symmetry_3
C1 C9 C2 123.3(3) . .
C1 C9 H9 118.3 . .
C2 C9 H9 118.3 . .
C3 O3 H3 109.5 . .
C5 C7 C6 117.1(3) . .
C5 C7 C8 121.2(3) . .
C6 C7 C8 121.7(3) . .
N2 C4 C3 119.8(3) . .
N2 C4 H4 120.1 . .
C3 C4 H4 120.1 . .
O1 C8 O2 127.3(3) . .
O1 C8 C7 117.1(3) . .
O2 C8 C7 115.6(3) . .
C9 C2 C3 119.8(3) . .
C9 C2 H2A 120.1 . .
C3 C2 H2A 120.1 . .
F2 C6 C5 118.9(3) . 2_665
F2 C6 C7 120.1(3) . .
C5 C6 C7 121.1(3) 2_665 .
F1 C5 C7 119.9(3) . .
F1 C5 C6 118.2(3) . 2_665
C7 C5 C6 121.9(3) . 2_665
O3 C3 C2 123.0(3) . .
O3 C3 C4 119.1(3) . .
C2 C3 C4 117.9(3) . .
C9 C1 N2 118.6(3) . .
C9 C1 H1 120.7 . .
N2 C1 H1 120.7 . .
C1 N2 C4 120.5(3) . .
C1 N2 H92 119.7 . .
C4 N2 H92 119.7 . .

loop_
_geom_bond_atom_site_label_1
_geom_bond_atom_site_label_2
_geom_bond_distance
_geom_bond_site_symmetry_2
F1 C5 1.348(4) .
O1 C8 1.242(4) .
F2 C6 1.342(3) .
C9 C1 1.335(4) .
C9 C2 1.338(4) .
C9 H9 0.9300 .
O2 C8 1.252(4) .
O3 C3 1.330(4) .
O3 H3 0.8200 .
C7 C5 1.373(4) .
C7 C6 1.381(4) .
C7 C8 1.523(4) .
C4 N2 1.375(5) .
C4 C3 1.392(4) .
C4 H4 0.9300 .
C2 C3 1.384(4) .
C2 H2A 0.9300 .
C6 C5 1.378(4) 2_665
C5 C6 1.378(4) 2_665
C1 N2 1.366(4) .
C1 H1 0.9300 .
N2 H92 0.8600 .
